data_2021758
loop_
_publ_author_name
'Meundaeng, Natthaya'
'Prior, Timothy John'
'Rujiwatra, Apinpus'

_publ_section_title
;
 Crystal structures and Hirshfeld surface analysis of transition-metal
 complexes of 1,3-azolecarboxylic acids
;
_journal_coeditor_code FN3320
_journal_issue 9
_journal_name_full 'Acta Crystallographica Section C'
_journal_page_first
;
;
_journal_paper_doi 10.1107/S2053229619011525
_journal_volume 75
_journal_year 2019
_chemical_formula_iupac '[Co (C4 H2 N O3)2 (H2 O)2]'
_chemical_formula_moiety 'C8 H8 Co N2 O8'
_chemical_formula_sum 'C8 H8 Co N2 O8'
_chemical_formula_weight 319.09
_chemical_name_systematic
;
Diaquabis(1,3-oxazole-4-carboxylato-\k^2^<i>N</i>,<i>O</i>^4^)cobalt(II)
;
_space_group_crystal_system monoclinic
_space_group_IT_number 14
_space_group_name_Hall '-P 2ybc'
_space_group_name_H-M_alt 'P 1 21/c 1'
_symmetry_space_group_name_Hall '-P 2ybc'
_symmetry_space_group_name_H-M 'P 1 21/c 1'
_atom_sites_solution_hydrogens difmap
_audit_creation_method SHELXL-2018/3
_cell_angle_alpha 90
_cell_angle_beta 99.378(10)
_cell_angle_gamma 90
_cell_formula_units_Z 2
_cell_length_a 5.1664(7)
_cell_length_b 10.9879(15)
_cell_length_c 9.7550(11)
_cell_measurement_reflns_used 2467
_cell_measurement_temperature 150(2)
_cell_measurement_theta_max 29.4
_cell_measurement_theta_min 2.8
_cell_volume 546.37(12)
_computing_cell_refinement
;
X-AREA (Stoe & Cie, 2016)
;
_computing_data_collection
;
X-AREA (Stoe & Cie, 2016)
;
_computing_data_reduction
;
SORTAV (Blessing, 1987, 1989)
;
_computing_structure_refinement
;
SHELXL2018 (Sheldrick, 2015b)
;
_computing_structure_solution
;
SHELXS86 (Sheldrick, 2008)
;
_diffrn_ambient_temperature 150(2)
_diffrn_detector_area_resol_mean 6.67
_diffrn_measured_fraction_theta_full 0.997
_diffrn_measured_fraction_theta_max 0.993
_diffrn_measurement_device_type 'Stoe IPDS2'
_diffrn_measurement_method \w-scans
_diffrn_radiation_type MoK\a
_diffrn_radiation_wavelength 0.71073
_diffrn_reflns_av_R_equivalents 0.0244
_diffrn_reflns_av_unetI/netI 0.0416
_diffrn_reflns_limit_h_max 6
_diffrn_reflns_limit_h_min -7
_diffrn_reflns_limit_k_max 15
_diffrn_reflns_limit_k_min -13
_diffrn_reflns_limit_l_max 12
_diffrn_reflns_limit_l_min -13
_diffrn_reflns_number 2995
_diffrn_reflns_theta_full 25.242
_diffrn_reflns_theta_max 29.161
_diffrn_reflns_theta_min 2.813
_diffrn_source 'fine-focus sealed tube'
_exptl_absorpt_coefficient_mu 1.613
_exptl_absorpt_correction_T_max 0.948
_exptl_absorpt_correction_T_min 0.942
_exptl_absorpt_correction_type multi-scan
_exptl_absorpt_process_details
;
(SORTAV; Blessing, 1995)
;
_exptl_crystal_colour pink
_exptl_crystal_density_diffrn 1.940
_exptl_crystal_description rod
_exptl_crystal_F_000 322
_exptl_crystal_size_max 0.200
_exptl_crystal_size_mid 0.110
_exptl_crystal_size_min 0.110
_refine_diff_density_max 0.371
_refine_diff_density_min -0.278
_refine_ls_extinction_method none
_refine_ls_goodness_of_fit_ref 0.908
_refine_ls_hydrogen_treatment refall
_refine_ls_matrix_type full
_refine_ls_number_parameters 98
_refine_ls_number_reflns 1458
_refine_ls_number_restraints 0
_refine_ls_restrained_S_all 0.908
_refine_ls_R_factor_all 0.0401
_refine_ls_R_factor_gt 0.0247
_refine_ls_shift/su_max 0.000
_refine_ls_shift/su_mean 0.000
_refine_ls_structure_factor_coef Fsqd
_refine_ls_weighting_details 'w=1/[\s^2^(Fo^2^)+(0.0281P)^2^] where P=(Fo^2^+2Fc^2^)/3'
_refine_ls_weighting_scheme calc
_refine_ls_wR_factor_gt 0.0502
_refine_ls_wR_factor_ref 0.0522
_reflns_number_gt 1104
_reflns_number_total 1458
_reflns_threshold_expression 'I > 2\s(I)'
_cod_data_source_file fn3320sup1.cif
_cod_data_source_block Co-4oxa
_cod_database_code 2021758
_shelx_space_group_comment
;
The symmetry employed for this shelxl refinement is uniquely defined
by the following loop, which should always be used as a source of
symmetry information in preference to the above space-group names.
They are only intended as comments.
;
_shelx_estimated_absorpt_t_min 0.739
_shelx_estimated_absorpt_t_max 0.843

loop_
_space_group_symop_operation_xyz
'x, y, z'
'-x, y+1/2, -z+1/2'
'-x, -y, -z'
'x, -y-1/2, z-1/2'

loop_
_atom_site_type_symbol
_atom_site_label
_atom_site_fract_x
_atom_site_fract_y
_atom_site_fract_z
_atom_site_U_iso_or_equiv
_atom_site_adp_type
_atom_site_calc_flag
_atom_site_occupancy
Co Co1 0.500000 0.500000 0.500000 0.01187(9) Uani d 1
O O4 0.2663(2) 0.88157(11) 0.48213(14) 0.0213(3) Uani d 1
O O1 0.7373(2) 0.56802(10) 0.36309(13) 0.0152(2) Uani d 1
O O3 0.2083(2) 0.46901(12) 0.32952(14) 0.0172(3) Uani d 1
O O2 0.8395(2) 0.73459(11) 0.25189(14) 0.0186(3) Uani d 1
N N1 0.3868(3) 0.68823(13) 0.49404(15) 0.0135(3) Uani d 1
C C3 0.5207(3) 0.74931(15) 0.40020(18) 0.0141(3) Uani d 1
C C4 0.7136(3) 0.68066(14) 0.33175(17) 0.0134(3) Uani d 1
C C1 0.2420(3) 0.77044(15) 0.53788(19) 0.0168(3) Uani d 1
H H1 0.132(2) 0.7548(4) 0.6016(14) 0.020 Uiso calc 1
C C2 0.4451(3) 0.86603(16) 0.3935(2) 0.0195(4) Uani d 1
H H2 0.4986(14) 0.9211(15) 0.3430(13) 0.023 Uiso calc 1
H H3A 0.194(4) 0.398(3) 0.303(3) 0.031(6) Uiso d 1
H H3B 0.076(5) 0.497(3) 0.334(3) 0.045(7) Uiso d 1

loop_
_atom_site_aniso_label
_atom_site_aniso_U_11
_atom_site_aniso_U_22
_atom_site_aniso_U_33
_atom_site_aniso_U_12
_atom_site_aniso_U_13
_atom_site_aniso_U_23
Co1 0.01175(13) 0.01075(13) 0.01405(16) -0.00006(13) 0.00491(10) 0.00083(16)
O4 0.0268(6) 0.0159(6) 0.0239(8) 0.0042(5) 0.0124(5) 0.0000(5)
O1 0.0144(5) 0.0127(5) 0.0199(7) 0.0010(4) 0.0070(5) 0.0009(5)
O3 0.0139(5) 0.0164(7) 0.0213(7) 0.0019(4) 0.0028(5) -0.0044(5)
O2 0.0201(5) 0.0178(6) 0.0207(7) 0.0011(4) 0.0111(5) 0.0051(5)
N1 0.0138(6) 0.0146(7) 0.0129(8) -0.0009(5) 0.0043(5) 0.0002(5)
C3 0.0147(7) 0.0152(7) 0.0131(9) -0.0011(5) 0.0044(6) 0.0008(6)
C4 0.0115(7) 0.0154(7) 0.0133(9) 0.0001(5) 0.0019(6) -0.0009(6)
C1 0.0174(7) 0.0170(8) 0.0166(9) 0.0001(6) 0.0046(7) -0.0004(7)
C2 0.0241(8) 0.0162(8) 0.0209(10) 0.0005(6) 0.0113(7) 0.0021(7)

loop_
_atom_type_symbol
_atom_type_description
_atom_type_scat_dispersion_real
_atom_type_scat_dispersion_imag
_atom_type_scat_source
C C 0.0033 0.0016 'International Tables Vol C Tables 4.2.6.8 and 6.1.1.4'
H H 0.0000 0.0000 'International Tables Vol C Tables 4.2.6.8 and 6.1.1.4'
Co Co 0.3494 0.9721 'International Tables Vol C Tables 4.2.6.8 and 6.1.1.4'
N N 0.0061 0.0033 'International Tables Vol C Tables 4.2.6.8 and 6.1.1.4'
O O 0.0106 0.0060 'International Tables Vol C Tables 4.2.6.8 and 6.1.1.4'

loop_
_geom_angle_atom_site_label_1
_geom_angle_atom_site_label_2
_geom_angle_atom_site_label_3
_geom_angle_site_symmetry_1
_geom_angle_site_symmetry_3
_geom_angle
O3 Co1 O3 3_666 . 180.0
O3 Co1 O1 3_666 3_666 88.38(5)
O3 Co1 O1 . 3_666 91.62(5)
O3 Co1 O1 3_666 . 91.62(5)
O3 Co1 O1 . . 88.38(5)
O1 Co1 O1 3_666 . 180.00(4)
O3 Co1 N1 3_666 . 91.30(5)
O3 Co1 N1 . . 88.71(5)
O1 Co1 N1 3_666 . 100.13(4)
O1 Co1 N1 . . 79.87(4)
O3 Co1 N1 3_666 3_666 88.70(5)
O3 Co1 N1 . 3_666 91.29(5)
O1 Co1 N1 3_666 3_666 79.87(5)
O1 Co1 N1 . 3_666 100.13(4)
N1 Co1 N1 . 3_666 180.0
C1 O4 C2 . . 104.88(13)
C4 O1 Co1 . . 117.13(9)
Co1 O3 H3A . . 115.2(18)
Co1 O3 H3B . . 115(2)
H3A O3 H3B . . 112(3)
C1 N1 C3 . . 104.80(14)
C1 N1 Co1 . . 146.70(11)
C3 N1 Co1 . . 108.47(10)
C2 C3 N1 . . 108.59(14)
C2 C3 C4 . . 132.31(15)
N1 C3 C4 . . 119.08(14)
O2 C4 O1 . . 124.94(13)
O2 C4 C3 . . 119.69(14)
O1 C4 C3 . . 115.36(13)
N1 C1 O4 . . 113.76(14)
N1 C1 H1 . . 123.1
O4 C1 H1 . . 123.1
C3 C2 O4 . . 107.97(15)
C3 C2 H2 . . 126.0
O4 C2 H2 . . 126.0

loop_
_geom_bond_atom_site_label_1
_geom_bond_atom_site_label_2
_geom_bond_site_symmetry_2
_geom_bond_distance
Co1 O3 3_666 2.0823(14)
Co1 O3 . 2.0823(14)
Co1 O1 3_666 2.0928(11)
Co1 O1 . 2.0928(11)
Co1 N1 . 2.1476(14)
Co1 N1 3_666 2.1476(14)
O4 C1 . 1.351(2)
O4 C2 . 1.3753(19)
O1 C4 . 1.2760(19)
O3 H3A . 0.82(3)
O3 H3B . 0.76(3)
O2 C4 . 1.2434(19)
N1 C1 . 1.289(2)
N1 C3 . 1.405(2)
C3 C2 . 1.339(2)
C3 C4 . 1.492(2)
C1 H1 . 0.93(2)
C2 H2 . 0.85(2)

loop_
_geom_hbond_atom_site_label_D
_geom_hbond_atom_site_label_H
_geom_hbond_atom_site_label_A
_geom_hbond_site_symmetry_A
_geom_hbond_distance_DH
_geom_hbond_distance_HA
_geom_hbond_distance_DA
_geom_hbond_angle_DHA
_geom_hbond_publ_flag
C1 H1 O2 4_476 0.93 2.27 3.1781(19) 166.0 yes
C2 H2 O3 2_655 0.85 2.50 3.238(2) 145.8 yes
O3 H3A O2 2_645 0.82(3) 1.88(3) 2.6949(18) 178(2) yes
O3 H3B O1 1_455 0.76(3) 1.98(3) 2.7333(16) 175(3) yes

loop_
_geom_torsion_atom_site_label_1
_geom_torsion_atom_site_label_2
_geom_torsion_atom_site_label_3
_geom_torsion_atom_site_label_4
_geom_torsion
C1 N1 C3 C2 -0.3(2)
Co1 N1 C3 C2 178.36(13)
C1 N1 C3 C4 178.41(16)
Co1 N1 C3 C4 -2.98(17)
Co1 O1 C4 O2 -179.81(13)
Co1 O1 C4 C3 1.07(18)
C2 C3 C4 O2 0.6(3)
N1 C3 C4 O2 -177.72(16)
C2 C3 C4 O1 179.7(2)
N1 C3 C4 O1 1.4(2)
C3 N1 C1 O4 0.0(2)
Co1 N1 C1 O4 -177.65(16)
C2 O4 C1 N1 0.3(2)
N1 C3 C2 O4 0.4(2)
C4 C3 C2 O4 -177.97(17)
C1 O4 C2 C3 -0.5(2)

_cod_database_fobs_code 2021758
